data_2019684
loop_
_publ_author_name
'Pourayoubi, Mehrdad'
'Tarahhomi, Atekeh'
'Rheingold, Arnold L.'
'Golen, James A.'

_publ_section_title
;
 Three new phosphoric triamides with a [C(O)NH]P(O)[N(C)(C)]~2~ skeleton:
 a database analysis of C---N---C and P---N---C bond angles
;
_journal_coeditor_code UK3104
_journal_issue 10
_journal_name_full 'Acta Crystallographica Section C'
_journal_page_first 998
_journal_page_last 1002
_journal_paper_doi 10.1107/S2053229614020488
_journal_volume 70
_journal_year 2014
_chemical_formula_iupac 'C15 H25 F N3 O2 P'
_chemical_formula_moiety 'C15 H25 F N3 O2 P'
_chemical_formula_sum 'C15 H25 F N3 O2 P'
_chemical_formula_weight 329.35
_chemical_name_systematic
;
N,N,N',N'-tetraethyl-N''-(4-fluorobenzoyl)phosphoric triamide
;
_space_group_IT_number 2
_symmetry_cell_setting triclinic
_symmetry_space_group_name_Hall '-P 1'
_symmetry_space_group_name_H-M 'P -1'
_atom_sites_solution_hydrogens geom
_atom_sites_solution_primary direct
_atom_sites_solution_secondary difmap
_audit_creation_method SHELXL97
_cell_angle_alpha 79.993(2)
_cell_angle_beta 77.973(2)
_cell_angle_gamma 83.658(2)
_cell_formula_units_Z 2
_cell_length_a 8.8477(6)
_cell_length_b 9.7545(6)
_cell_length_c 10.0198(7)
_cell_measurement_reflns_used 9991
_cell_measurement_temperature 90(2)
_cell_measurement_theta_max 26.38
_cell_measurement_theta_min 2.36
_cell_volume 830.43(10)
_computing_cell_refinement 'SAINT (Bruker, 2005)'
_computing_data_collection 'APEX2 (Bruker, 2005)'
_computing_data_reduction 'SAINT (Bruker, 2005)'
_computing_molecular_graphics
;
SHELXTL (Sheldrick, 2008) and DIAMOND (Brandenburg & Putz, 2005)
;
_computing_publication_material
;
SHELXTL (Sheldrick, 2008) and enCIFer (Allen <i>et al.</i>,
2004)
;
_computing_structure_refinement 'SHELXL97 (Sheldrick, 2008)'
_computing_structure_solution 'SHELXS97 (Sheldrick, 2008)'
_diffrn_ambient_temperature 90(2)
_diffrn_measured_fraction_theta_full 0.998
_diffrn_measured_fraction_theta_max 0.998
_diffrn_measurement_device_type 'Bruker D8 Quest CMOS area-detector'
_diffrn_measurement_method '\f and \w scans'
_diffrn_radiation_monochromator 'doubly curved mirror'
_diffrn_radiation_source 'fine-focus sealed tube'
_diffrn_radiation_type MoK\a
_diffrn_radiation_wavelength 0.71073
_diffrn_reflns_av_R_equivalents 0.0485
_diffrn_reflns_av_sigmaI/netI 0.0310
_diffrn_reflns_limit_h_max 10
_diffrn_reflns_limit_h_min -10
_diffrn_reflns_limit_k_max 11
_diffrn_reflns_limit_k_min -11
_diffrn_reflns_limit_l_max 12
_diffrn_reflns_limit_l_min -12
_diffrn_reflns_number 16977
_diffrn_reflns_theta_full 25.00
_diffrn_reflns_theta_max 25.35
_diffrn_reflns_theta_min 2.75
_exptl_absorpt_coefficient_mu 0.186
_exptl_absorpt_correction_T_max 0.9780
_exptl_absorpt_correction_T_min 0.9637
_exptl_absorpt_correction_type multi-scan
_exptl_absorpt_process_details '(SADABS; Sheldrick, 2004)'
_exptl_crystal_colour colourless
_exptl_crystal_density_diffrn 1.317
_exptl_crystal_density_method 'not measured'
_exptl_crystal_description block
_exptl_crystal_F_000 352
_exptl_crystal_size_max 0.20
_exptl_crystal_size_mid 0.20
_exptl_crystal_size_min 0.12
_refine_diff_density_max 0.336
_refine_diff_density_min -0.367
_refine_ls_extinction_method none
_refine_ls_goodness_of_fit_ref 0.989
_refine_ls_hydrogen_treatment mixed
_refine_ls_matrix_type full
_refine_ls_number_parameters 206
_refine_ls_number_reflns 3036
_refine_ls_number_restraints 1
_refine_ls_restrained_S_all 0.988
_refine_ls_R_factor_all 0.0363
_refine_ls_R_factor_gt 0.0326
_refine_ls_shift/su_max 0.001
_refine_ls_shift/su_mean 0.000
_refine_ls_structure_factor_coef Fsqd
_refine_ls_weighting_details 'calc w = 1/[\s^2^(Fo^2^)+(0.0478P)^2^+0.4677P] where P=(Fo^2^+2Fc^2^)/3'
_refine_ls_weighting_scheme calc
_refine_ls_wR_factor_gt 0.0851
_refine_ls_wR_factor_ref 0.0891
_reflns_number_gt 2773
_reflns_number_total 3036
_reflns_threshold_expression I>2\s(I)
_cod_data_source_file uk3104sup1.cif
_cod_data_source_block I
_cod_original_sg_symbol_H-M P-1
_cod_database_code 2019684
_cod_database_fobs_code 2019684

loop_
_symmetry_equiv_pos_as_xyz
'x, y, z'
'-x, -y, -z'

loop_
_atom_site_type_symbol
_atom_site_label
_atom_site_fract_x
_atom_site_fract_y
_atom_site_fract_z
_atom_site_U_iso_or_equiv
_atom_site_adp_type
_atom_site_calc_flag
_atom_site_refinement_flags
_atom_site_occupancy
_atom_site_symmetry_multiplicity
P P1 0.33324(4) 0.02186(3) 0.34653(3) 0.01179(12) Uani d . 1 1
F F1 0.95876(10) 0.59701(9) 0.20166(9) 0.0242(2) Uani d . 1 1
O O1 0.41953(11) 0.26842(10) 0.12140(10) 0.0182(2) Uani d . 1 1
O O2 0.32711(10) -0.05119(10) 0.49006(9) 0.0148(2) Uani d . 1 1
N N1 0.47013(13) 0.13710(12) 0.32044(12) 0.0129(2) Uani d D 1 1
H H1N 0.5313(17) 0.1195(17) 0.3780(15) 0.015 Uiso d D 1 1
N N2 0.16274(13) 0.09852(12) 0.32886(11) 0.0134(3) Uani d . 1 1
N N6 0.38792(13) -0.07024(12) 0.22089(12) 0.0144(3) Uani d . 1 1
C C1 0.66466(16) 0.35279(14) 0.33794(14) 0.0162(3) Uani d . 1 1
H H1A 0.6209 0.2995 0.4232 0.019 Uiso calc R 1 1
C C2 0.77961(16) 0.44066(15) 0.33328(15) 0.0180(3) Uani d . 1 1
H H2A 0.8142 0.4496 0.4148 0.022 Uiso calc R 1 1
C C3 0.84207(16) 0.51451(14) 0.20736(16) 0.0174(3) Uani d . 1 1
C C4 0.79169(17) 0.50976(15) 0.08756(15) 0.0199(3) Uani d . 1 1
H H4A 0.8352 0.5641 0.0028 0.024 Uiso calc R 1 1
C C5 0.67544(16) 0.42328(15) 0.09420(14) 0.0168(3) Uani d . 1 1
H H5A 0.6376 0.4191 0.0131 0.020 Uiso calc R 1 1
C C6 0.61338(15) 0.34253(14) 0.21805(14) 0.0135(3) Uani d . 1 1
C C7 0.49251(15) 0.24755(14) 0.21520(14) 0.0135(3) Uani d . 1 1
C C8 0.11485(16) 0.15042(15) 0.19562(14) 0.0168(3) Uani d . 1 1
H H8A 0.1993 0.1255 0.1200 0.020 Uiso calc R 1 1
H H8B 0.0989 0.2535 0.1841 0.020 Uiso calc R 1 1
C C9 -0.03327(17) 0.09156(17) 0.18336(16) 0.0217(3) Uani d . 1 1
H H9A -0.0651 0.1365 0.0971 0.033 Uiso calc R 1 1
H H9B -0.1155 0.1096 0.2619 0.033 Uiso calc R 1 1
H H9C -0.0146 -0.0093 0.1832 0.033 Uiso calc R 1 1
C C10 0.07037(16) 0.16120(14) 0.44727(14) 0.0158(3) Uani d . 1 1
H H10A 0.0799 0.0970 0.5337 0.019 Uiso calc R 1 1
H H10B -0.0401 0.1712 0.4394 0.019 Uiso calc R 1 1
C C11 0.11976(17) 0.30341(16) 0.45679(16) 0.0210(3) Uani d . 1 1
H H11A 0.0475 0.3437 0.5308 0.032 Uiso calc R 1 1
H H11B 0.1190 0.3655 0.3688 0.032 Uiso calc R 1 1
H H11C 0.2245 0.2925 0.4770 0.032 Uiso calc R 1 1
C C12 0.55196(16) -0.08724(15) 0.15168(14) 0.0173(3) Uani d . 1 1
H H12A 0.5876 0.0062 0.1105 0.021 Uiso calc R 1 1
H H12B 0.5588 -0.1411 0.0752 0.021 Uiso calc R 1 1
C C13 0.66150(17) -0.16023(16) 0.24512(17) 0.0225(3) Uani d . 1 1
H H13A 0.7661 -0.1723 0.1901 0.034 Uiso calc R 1 1
H H13B 0.6256 -0.2518 0.2890 0.034 Uiso calc R 1 1
H H13C 0.6633 -0.1035 0.3164 0.034 Uiso calc R 1 1
C C14 0.28695(16) -0.17513(15) 0.20629(15) 0.0179(3) Uani d . 1 1
H H14A 0.2814 -0.1668 0.1075 0.021 Uiso calc R 1 1
H H14B 0.1811 -0.1531 0.2574 0.021 Uiso calc R 1 1
C C15 0.33795(18) -0.32526(15) 0.25750(16) 0.0220(3) Uani d . 1 1
H H15A 0.2624 -0.3870 0.2470 0.033 Uiso calc R 1 1
H H15B 0.3447 -0.3351 0.3551 0.033 Uiso calc R 1 1
H H15C 0.4398 -0.3507 0.2034 0.033 Uiso calc R 1 1

loop_
_atom_site_aniso_label
_atom_site_aniso_U_11
_atom_site_aniso_U_22
_atom_site_aniso_U_33
_atom_site_aniso_U_12
_atom_site_aniso_U_13
_atom_site_aniso_U_23
P1 0.01254(19) 0.01165(19) 0.0112(2) -0.00223(13) -0.00314(13) -0.00005(13)
F1 0.0198(4) 0.0217(5) 0.0327(5) -0.0103(4) -0.0046(4) -0.0034(4)
O1 0.0215(5) 0.0190(5) 0.0152(5) -0.0050(4) -0.0077(4) 0.0014(4)
O2 0.0155(5) 0.0150(5) 0.0139(5) -0.0029(4) -0.0047(4) 0.0009(4)
N1 0.0138(6) 0.0133(6) 0.0124(6) -0.0030(4) -0.0055(4) 0.0007(5)
N2 0.0139(6) 0.0148(6) 0.0112(6) -0.0007(4) -0.0028(4) -0.0012(4)
N6 0.0137(6) 0.0146(6) 0.0158(6) -0.0029(4) -0.0026(4) -0.0034(5)
C1 0.0197(7) 0.0126(7) 0.0159(7) -0.0016(5) -0.0042(6) 0.0004(5)
C2 0.0216(7) 0.0146(7) 0.0198(7) -0.0006(6) -0.0089(6) -0.0025(6)
C3 0.0130(7) 0.0120(7) 0.0274(8) -0.0022(5) -0.0035(6) -0.0033(6)
C4 0.0207(7) 0.0174(7) 0.0189(7) -0.0049(6) 0.0011(6) 0.0005(6)
C5 0.0188(7) 0.0166(7) 0.0148(7) -0.0010(5) -0.0041(5) -0.0015(5)
C6 0.0139(6) 0.0103(6) 0.0153(7) 0.0011(5) -0.0021(5) -0.0015(5)
C7 0.0148(6) 0.0128(7) 0.0126(7) 0.0004(5) -0.0020(5) -0.0026(5)
C8 0.0164(7) 0.0199(7) 0.0131(7) -0.0006(5) -0.0047(5) 0.0015(5)
C9 0.0182(7) 0.0281(8) 0.0205(8) -0.0007(6) -0.0082(6) -0.0037(6)
C10 0.0159(7) 0.0169(7) 0.0139(7) -0.0005(5) -0.0015(5) -0.0027(5)
C11 0.0210(7) 0.0197(8) 0.0244(8) 0.0004(6) -0.0065(6) -0.0075(6)
C12 0.0163(7) 0.0184(7) 0.0165(7) -0.0022(5) 0.0007(5) -0.0047(6)
C13 0.0174(7) 0.0209(8) 0.0310(8) 0.0014(6) -0.0071(6) -0.0078(6)
C14 0.0182(7) 0.0186(7) 0.0194(7) -0.0038(6) -0.0054(6) -0.0065(6)
C15 0.0294(8) 0.0179(7) 0.0204(7) -0.0067(6) -0.0063(6) -0.0028(6)

loop_
_atom_type_symbol
_atom_type_description
_atom_type_scat_dispersion_real
_atom_type_scat_dispersion_imag
_atom_type_scat_source
C C 0.0033 0.0016 'International Tables Vol C Tables 4.2.6.8 and 6.1.1.4'
H H 0.0000 0.0000 'International Tables Vol C Tables 4.2.6.8 and 6.1.1.4'
N N 0.0061 0.0033 'International Tables Vol C Tables 4.2.6.8 and 6.1.1.4'
O O 0.0106 0.0060 'International Tables Vol C Tables 4.2.6.8 and 6.1.1.4'
F F 0.0171 0.0103 'International Tables Vol C Tables 4.2.6.8 and 6.1.1.4'
P P 0.1023 0.0942 'International Tables Vol C Tables 4.2.6.8 and 6.1.1.4'

loop_
_geom_angle_atom_site_label_1
_geom_angle_atom_site_label_2
_geom_angle_atom_site_label_3
_geom_angle
_geom_angle_publ_flag
O2 P1 N6 118.04(6) yes
O2 P1 N2 110.05(6) yes
N6 P1 N2 106.21(6) yes
O2 P1 N1 105.37(6) yes
N6 P1 N1 104.75(6) yes
N2 P1 N1 112.45(6) yes
C7 N1 P1 126.01(10) no
C7 N1 H1N 119.7(11) no
P1 N1 H1N 114.2(11) no
C8 N2 C10 114.89(11) yes
C8 N2 P1 124.90(9) yes
C10 N2 P1 117.09(9) yes
C14 N6 C12 116.17(11) yes
C14 N6 P1 119.09(9) yes
C12 N6 P1 121.62(9) yes
C2 C1 C6 120.22(13) no
C2 C1 H1A 119.9 no
C6 C1 H1A 119.9 no
C3 C2 C1 118.23(13) no
C3 C2 H2A 120.9 no
C1 C2 H2A 120.9 no
F1 C3 C4 118.50(13) no
F1 C3 C2 118.35(13) no
C4 C3 C2 123.15(13) no
C3 C4 C5 117.92(13) no
C3 C4 H4A 121.0 no
C5 C4 H4A 121.0 no
C4 C5 C6 120.86(13) no
C4 C5 H5A 119.6 no
C6 C5 H5A 119.6 no
C1 C6 C5 119.54(13) no
C1 C6 C7 122.97(12) no
C5 C6 C7 117.50(12) no
O1 C7 N1 122.44(12) no
O1 C7 C6 120.63(12) no
N1 C7 C6 116.92(12) no
N2 C8 C9 113.08(11) no
N2 C8 H8A 109.0 no
C9 C8 H8A 109.0 no
N2 C8 H8B 109.0 no
C9 C8 H8B 109.0 no
H8A C8 H8B 107.8 no
C8 C9 H9A 109.5 no
C8 C9 H9B 109.5 no
H9A C9 H9B 109.5 no
C8 C9 H9C 109.5 no
H9A C9 H9C 109.5 no
H9B C9 H9C 109.5 no
N2 C10 C11 113.44(11) no
N2 C10 H10A 108.9 no
C11 C10 H10A 108.9 no
N2 C10 H10B 108.9 no
C11 C10 H10B 108.9 no
H10A C10 H10B 107.7 no
C10 C11 H11A 109.5 no
C10 C11 H11B 109.5 no
H11A C11 H11B 109.5 no
C10 C11 H11C 109.5 no
H11A C11 H11C 109.5 no
H11B C11 H11C 109.5 no
N6 C12 C13 114.86(12) no
N6 C12 H12A 108.6 no
C13 C12 H12A 108.6 no
N6 C12 H12B 108.6 no
C13 C12 H12B 108.6 no
H12A C12 H12B 107.5 no
C12 C13 H13A 109.5 no
C12 C13 H13B 109.5 no
H13A C13 H13B 109.5 no
C12 C13 H13C 109.5 no
H13A C13 H13C 109.5 no
H13B C13 H13C 109.5 no
N6 C14 C15 115.14(12) no
N6 C14 H14A 108.5 no
C15 C14 H14A 108.5 no
N6 C14 H14B 108.5 no
C15 C14 H14B 108.5 no
H14A C14 H14B 107.5 no
C14 C15 H15A 109.5 no
C14 C15 H15B 109.5 no
H15A C15 H15B 109.5 no
C14 C15 H15C 109.5 no
H15A C15 H15C 109.5 no
H15B C15 H15C 109.5 no

loop_
_geom_bond_atom_site_label_1
_geom_bond_atom_site_label_2
_geom_bond_distance
_geom_bond_publ_flag
P1 O2 1.4828(10) yes
P1 N6 1.6337(12) yes
P1 N2 1.6378(11) yes
P1 N1 1.6928(11) yes
F1 C3 1.3637(15) no
O1 C7 1.2244(17) yes
N1 C7 1.3702(18) yes
N1 H1N 0.854(13) no
N2 C8 1.4736(17) yes
N2 C10 1.4788(17) yes
N6 C14 1.4747(17) yes
N6 C12 1.4773(17) yes
C1 C2 1.389(2) no
C1 C6 1.392(2) no
C1 H1A 0.9500 no
C2 C3 1.378(2) no
C2 H2A 0.9500 no
C3 C4 1.374(2) no
C4 C5 1.385(2) no
C4 H4A 0.9500 no
C5 C6 1.3906(19) no
C5 H5A 0.9500 no
C6 C7 1.4979(18) no
C8 C9 1.5233(19) no
C8 H8A 0.9900 no
C8 H8B 0.9900 no
C9 H9A 0.9800 no
C9 H9B 0.9800 no
C9 H9C 0.9800 no
C10 C11 1.524(2) no
C10 H10A 0.9900 no
C10 H10B 0.9900 no
C11 H11A 0.9800 no
C11 H11B 0.9800 no
C11 H11C 0.9800 no
C12 C13 1.522(2) no
C12 H12A 0.9900 no
C12 H12B 0.9900 no
C13 H13A 0.9800 no
C13 H13B 0.9800 no
C13 H13C 0.9800 no
C14 C15 1.517(2) no
C14 H14A 0.9900 no
C14 H14B 0.9900 no
C15 H15A 0.9800 no
C15 H15B 0.9800 no
C15 H15C 0.9800 no

loop_
_geom_hbond_atom_site_label_D
_geom_hbond_atom_site_label_H
_geom_hbond_atom_site_label_A
_geom_hbond_site_symmetry_A
_geom_hbond_distance_DH
_geom_hbond_distance_HA
_geom_hbond_distance_DA
_geom_hbond_angle_DHA
N1 H1N O2 2_656 0.854(13) 1.990(14) 2.8390(15) 172.1(15)

loop_
_geom_torsion_atom_site_label_1
_geom_torsion_atom_site_label_2
_geom_torsion_atom_site_label_3
_geom_torsion_atom_site_label_4
_geom_torsion
_geom_torsion_publ_flag
O2 P1 N1 C7 -164.80(11) yes
N6 P1 N1 C7 70.00(12) yes
N2 P1 N1 C7 -44.91(13) yes
O2 P1 N2 C8 -164.07(10) no
N6 P1 N2 C8 -35.22(12) no
N1 P1 N2 C8 78.79(12) no
O2 P1 N2 C10 36.95(11) no
N6 P1 N2 C10 165.79(9) no
N1 P1 N2 C10 -80.19(10) no
O2 P1 N6 C14 67.71(11) no
N2 P1 N6 C14 -56.30(11) no
N1 P1 N6 C14 -175.49(10) no
O2 P1 N6 C12 -91.54(11) no
N2 P1 N6 C12 144.45(11) no
N1 P1 N6 C12 25.26(12) no
C6 C1 C2 C3 -1.1(2) no
C1 C2 C3 F1 -177.70(12) no
C1 C2 C3 C4 2.8(2) no
F1 C3 C4 C5 178.64(12) no
C2 C3 C4 C5 -1.8(2) no
C3 C4 C5 C6 -0.8(2) no
C2 C1 C6 C5 -1.5(2) no
C2 C1 C6 C7 178.60(12) no
C4 C5 C6 C1 2.5(2) no
C4 C5 C6 C7 -177.62(12) no
P1 N1 C7 O1 -5.2(2) yes
P1 N1 C7 C6 175.61(9) no
C1 C6 C7 O1 159.21(13) no
C5 C6 C7 O1 -20.70(19) no
C1 C6 C7 N1 -21.62(19) no
C5 C6 C7 N1 158.46(12) no
C10 N2 C8 C9 -75.37(15) no
P1 N2 C8 C9 125.24(12) no
C8 N2 C10 C11 -81.32(14) no
P1 N2 C10 C11 79.76(13) no
C14 N6 C12 C13 -97.85(14) no
P1 N6 C12 C13 61.98(15) no
C12 N6 C14 C15 57.79(16) no
P1 N6 C14 C15 -102.57(13) no
